data_7708525
loop_
_publ_author_name
'Casper, Larissa Alina'
'Ebel, Viktoria'
'Linseis, Michael'
'Winter, Rainer'

_publ_section_title
;
 Five Shades of Green: Substituent Influence on the (Spectro-)
 Electrochemical Properties of Diferrocenylphenyl Methylium Dyes
;
_journal_name_full 'Dalton Transactions'
_journal_paper_doi 10.1039/D1DT03009D
_journal_year 2021
_chemical_formula_moiety 'C27 H23 Br Fe2 O'
_chemical_formula_sum 'C27 H23 Br Fe2 O'
_chemical_formula_weight 555.06
_space_group_crystal_system monoclinic
_space_group_IT_number 14
_space_group_name_Hall '-P 2ybc'
_space_group_name_H-M_alt 'P 1 21/c 1'
_atom_sites_solution_hydrogens geom
_audit_creation_date 2021-03-26
_audit_creation_method
;
Olex2 1.3
(compiled 2020.07.31 svn.rc2a77460 for OlexSys, GUI svn.r6145)
;
_audit_update_record
;
2021-07-09 deposited with the CCDC.	2021-10-06 downloaded from the CCDC.
;
_cell_angle_alpha 90
_cell_angle_beta 92.140(2)
_cell_angle_gamma 90
_cell_formula_units_Z 4
_cell_length_a 10.2087(3)
_cell_length_b 22.3002(8)
_cell_length_c 9.2773(2)
_cell_measurement_reflns_used 15831
_cell_measurement_temperature 100
_cell_measurement_theta_max 28.19
_cell_measurement_theta_min 1.83
_cell_volume 2110.56(11)
_computing_cell_refinement
;
X-Area Recipe 1.33.0.0 (STOE, 2015)
;
_computing_data_collection
;
X-Area WinXpose 2.0.22.0 (STOE, 2016)
;
_computing_data_reduction
;
X-Area Integrate 1.74.2.0 (STOE, 2018)
X-Area LANA 1.75.3.0 (STOE, 2018)
;
_computing_molecular_graphics 'Olex2 1.3 (Dolomanov et al., 2009)'
_computing_publication_material 'Olex2 1.3 (Dolomanov et al., 2009)'
_computing_structure_refinement 'SHELXL 2018/3 (Sheldrick, 2015)'
_computing_structure_solution 'ShelXT (Sheldrick, 2015)'
_diffrn_ambient_temperature 100
_diffrn_detector_area_resol_mean 6.67
_diffrn_detector_type 'STOE Imaging Plate'
_diffrn_measured_fraction_theta_full 0.995
_diffrn_measured_fraction_theta_max 0.995
_diffrn_measurement_details
;
 140 frames, detector distance = 100 mm
;
_diffrn_measurement_device '2-circle diffractometer'
_diffrn_measurement_device_type 'STOE IPDS 2T'
_diffrn_measurement_method 'rotation method, \w scans'
_diffrn_radiation_type MoK\a
_diffrn_radiation_wavelength 0.71073
_diffrn_reflns_av_R_equivalents 0.0240
_diffrn_reflns_av_unetI/netI 0.0210
_diffrn_reflns_Laue_measured_fraction_full 0.995
_diffrn_reflns_Laue_measured_fraction_max 0.995
_diffrn_reflns_limit_h_max 12
_diffrn_reflns_limit_h_min -13
_diffrn_reflns_limit_k_max 28
_diffrn_reflns_limit_k_min -28
_diffrn_reflns_limit_l_max 9
_diffrn_reflns_limit_l_min -11
_diffrn_reflns_number 11459
_diffrn_reflns_point_group_measured_fraction_full 0.995
_diffrn_reflns_point_group_measured_fraction_max 0.995
_diffrn_reflns_theta_full 25.242
_diffrn_reflns_theta_max 26.999
_diffrn_reflns_theta_min 1.826
_exptl_absorpt_coefficient_mu 3.286
_exptl_absorpt_correction_T_max 0.2457
_exptl_absorpt_correction_T_min 0.1089
_exptl_absorpt_correction_type multi-scan
_exptl_absorpt_process_details
;
STOE LANA, absorption correction by scaling of reflection intensities.
J. Koziskova, F. Hahn, J. Richter, J. Kozisek, "Comparison of different
absorption corrections on the model structure of tetrakis(\m~2~-acetato)-
diaqua-di-copper(II)", Acta Chimica Slovaca, vol. 9, no. 2, 2016, pp. 136 - 140.
Afterwards a spherical absorption correction was performed within STOE LANA.
;
_exptl_crystal_colour orange
_exptl_crystal_colour_primary orange
_exptl_crystal_density_diffrn 1.747
_exptl_crystal_density_method 'not measured'
_exptl_crystal_description prism
_exptl_crystal_F_000 1120
_exptl_crystal_size_max 0.3
_exptl_crystal_size_mid 0.2
_exptl_crystal_size_min 0.1
_refine_diff_density_max 0.549
_refine_diff_density_min -0.842
_refine_diff_density_rms 0.099
_refine_ls_extinction_coef 0.0011(3)
_refine_ls_extinction_expression Fc^*^=kFc[1+0.001xFc^2^\l^3^/sin(2\q)]^-1/4^
_refine_ls_extinction_method 'SHELXL-2018/3 (Sheldrick 2018)'
_refine_ls_goodness_of_fit_ref 1.074
_refine_ls_hydrogen_treatment constr
_refine_ls_matrix_type full
_refine_ls_number_parameters 282
_refine_ls_number_reflns 4585
_refine_ls_number_restraints 0
_refine_ls_restrained_S_all 1.074
_refine_ls_R_factor_all 0.0375
_refine_ls_R_factor_gt 0.0316
_refine_ls_shift/su_max 0.001
_refine_ls_shift/su_mean 0.000
_refine_ls_structure_factor_coef Fsqd
_refine_ls_weighting_details 'w=1/[\s^2^(Fo^2^)+(0.0406P)^2^+3.7573P] where P=(Fo^2^+2Fc^2^)/3'
_refine_ls_weighting_scheme calc
_refine_ls_wR_factor_gt 0.0777
_refine_ls_wR_factor_ref 0.0833
_reflns_Friedel_coverage 0.000
_reflns_number_gt 4136
_reflns_number_total 4585
_reflns_threshold_expression 'I > 2\s(I)'
_cod_data_source_file d1dt03009d2.cif
_cod_data_source_block lc50f2
_cod_database_code 7708525
_shelx_shelxl_version_number 2018/3
_shelx_space_group_comment
;
The symmetry employed for this shelxl refinement is uniquely defined
by the following loop, which should always be used as a source of
symmetry information in preference to the above space-group names.
They are only intended as comments.
;
_shelx_estimated_absorpt_t_max 0.735
_shelx_estimated_absorpt_t_min 0.439
_olex2_refinement_description
;
1. Fixed Uiso
 At 1.2 times of:
  All C(H) groups
 At 1.5 times of:
  All O(H) groups
2.a Aromatic/amide H refined with riding coordinates:
 C3(H3), C4(H4), C5(H5), C6(H6), C7(H7), C8(H8), C9(H9), C10(H10), C11(H11),
 C13(H13), C14(H14), C15(H15), C16(H16), C17(H17), C18(H18), C19(H19), C20(H20),
  C21(H21), C23(H23), C24(H24), C26(H26), C27(H27)
2.b Idealised tetrahedral OH refined as rotating group:
 O1(H1)
;
_olex2_submission_special_instructions 'No special instructions were received'

loop_
_space_group_symop_operation_xyz
'x, y, z'
'-x, y+1/2, -z+1/2'
'-x, -y, -z'
'x, -y-1/2, z-1/2'

loop_
_atom_site_label
_atom_site_type_symbol
_atom_site_fract_x
_atom_site_fract_y
_atom_site_fract_z
_atom_site_U_iso_or_equiv
_atom_site_adp_type
_atom_site_occupancy
_atom_site_site_symmetry_order
_atom_site_calc_flag
_atom_site_refinement_flags_posn
_atom_site_refinement_flags_adp
_atom_site_refinement_flags_occupancy
_atom_site_disorder_assembly
_atom_site_disorder_group
Br1 Br -0.01528(3) 0.35221(2) 0.13591(3) 0.02385(10) Uani 1 1 d . . . . .
Fe1 Fe 0.76640(3) 0.33324(2) 0.58443(4) 0.01296(10) Uani 1 1 d . . . . .
Fe2 Fe 0.31503(4) 0.43097(2) 0.83536(4) 0.01441(10) Uani 1 1 d . . . . .
O1 O 0.52553(17) 0.44086(7) 0.5441(2) 0.0148(4) Uani 1 1 d . . . . .
H1 H 0.482705 0.465956 0.590780 0.022 Uiso 1 1 calc R U . . .
C1 C 0.4667(2) 0.38268(10) 0.5565(3) 0.0127(5) Uani 1 1 d . . . . .
C2 C 0.5711(2) 0.33656(11) 0.5279(3) 0.0122(5) Uani 1 1 d . . . . .
C3 C 0.6476(3) 0.33382(11) 0.4021(3) 0.0150(5) Uani 1 1 d . . . . .
H3 H 0.647919 0.362601 0.326653 0.018 Uiso 1 1 calc R U . . .
C4 C 0.7233(3) 0.28019(12) 0.4103(3) 0.0177(5) Uani 1 1 d . . . . .
H4 H 0.783899 0.267183 0.341630 0.021 Uiso 1 1 calc R U . . .
C5 C 0.6925(3) 0.24943(11) 0.5393(3) 0.0170(5) Uani 1 1 d . . . . .
H5 H 0.728576 0.212278 0.571345 0.020 Uiso 1 1 calc R U . . .
C6 C 0.5984(2) 0.28406(11) 0.6114(3) 0.0144(5) Uani 1 1 d . . . . .
H6 H 0.560262 0.273989 0.700025 0.017 Uiso 1 1 calc R U . . .
C7 C 0.8184(3) 0.41238(12) 0.6817(3) 0.0199(5) Uani 1 1 d . . . . .
H7 H 0.762554 0.445760 0.695978 0.024 Uiso 1 1 calc R U . . .
C8 C 0.8403(3) 0.36414(12) 0.7791(3) 0.0185(5) Uani 1 1 d . . . . .
H8 H 0.801495 0.359453 0.869922 0.022 Uiso 1 1 calc R U . . .
C9 C 0.9310(3) 0.32384(12) 0.7169(3) 0.0192(5) Uani 1 1 d . . . . .
H9 H 0.963166 0.287649 0.759000 0.023 Uiso 1 1 calc R U . . .
C10 C 0.9647(3) 0.34739(13) 0.5806(3) 0.0218(6) Uani 1 1 d . . . . .
H10 H 1.023322 0.329762 0.515730 0.026 Uiso 1 1 calc R U . . .
C11 C 0.8948(3) 0.40208(13) 0.5588(3) 0.0209(5) Uani 1 1 d . . . . .
H11 H 0.898435 0.427318 0.476600 0.025 Uiso 1 1 calc R U . . .
C12 C 0.4165(2) 0.37390(11) 0.7072(3) 0.0138(5) Uani 1 1 d . . . . .
C13 C 0.2937(3) 0.34812(10) 0.7425(3) 0.0151(5) Uani 1 1 d . . . . .
H13 H 0.226016 0.336068 0.675609 0.018 Uiso 1 1 calc R U . . .
C14 C 0.2905(3) 0.34364(11) 0.8958(3) 0.0177(5) Uani 1 1 d . . . . .
H14 H 0.220155 0.328256 0.948824 0.021 Uiso 1 1 calc R U . . .
C15 C 0.4112(3) 0.36626(12) 0.9553(3) 0.0188(5) Uani 1 1 d . . . . .
H15 H 0.435527 0.368440 1.054963 0.023 Uiso 1 1 calc R U . . .
C16 C 0.4892(3) 0.38506(11) 0.8393(3) 0.0162(5) Uani 1 1 d . . . . .
H16 H 0.574448 0.402029 0.848172 0.019 Uiso 1 1 calc R U . . .
C17 C 0.2876(3) 0.51290(11) 0.7365(3) 0.0189(5) Uani 1 1 d . . . . .
H17 H 0.321266 0.524958 0.646858 0.023 Uiso 1 1 calc R U . . .
C18 C 0.1648(3) 0.48378(12) 0.7566(3) 0.0236(6) Uani 1 1 d . . . . .
H18 H 0.102183 0.472989 0.682761 0.028 Uiso 1 1 calc R U . . .
C19 C 0.1532(3) 0.47392(13) 0.9066(4) 0.0310(7) Uani 1 1 d . . . . .
H19 H 0.080936 0.455613 0.950886 0.037 Uiso 1 1 calc R U . . .
C20 C 0.2680(4) 0.49606(13) 0.9792(3) 0.0303(7) Uani 1 1 d . . . . .
H20 H 0.286505 0.494736 1.080227 0.036 Uiso 1 1 calc R U . . .
C21 C 0.3502(3) 0.52052(12) 0.8742(3) 0.0238(6) Uani 1 1 d . . . . .
H21 H 0.433063 0.538885 0.893039 0.029 Uiso 1 1 calc R U . . .
C22 C 0.3536(2) 0.37578(11) 0.4445(3) 0.0136(5) Uani 1 1 d . . . . .
C23 C 0.2771(3) 0.42491(11) 0.4024(3) 0.0162(5) Uani 1 1 d . . . . .
H23 H 0.299690 0.463601 0.438219 0.019 Uiso 1 1 calc R U . . .
C24 C 0.1684(3) 0.41851(11) 0.3090(3) 0.0171(5) Uani 1 1 d . . . . .
H24 H 0.116499 0.452283 0.281466 0.021 Uiso 1 1 calc R U . . .
C25 C 0.1373(3) 0.36220(12) 0.2570(3) 0.0171(5) Uani 1 1 d . . . . .
C26 C 0.2123(3) 0.31242(11) 0.2938(3) 0.0175(5) Uani 1 1 d . . . . .
H26 H 0.190416 0.274079 0.255294 0.021 Uiso 1 1 calc R U . . .
C27 C 0.3201(3) 0.31956(11) 0.3880(3) 0.0168(5) Uani 1 1 d . . . . .
H27 H 0.371931 0.285644 0.414440 0.020 Uiso 1 1 calc R U . . .

loop_
_atom_site_aniso_label
_atom_site_aniso_U_11
_atom_site_aniso_U_22
_atom_site_aniso_U_33
_atom_site_aniso_U_23
_atom_site_aniso_U_13
_atom_site_aniso_U_12
Br1 0.01713(15) 0.03005(16) 0.02388(15) 0.00317(11) -0.00560(11) -0.00454(10)
Fe1 0.00982(18) 0.01513(18) 0.01390(18) -0.00058(13) -0.00012(13) 0.00018(13)
Fe2 0.01468(19) 0.01239(17) 0.01642(18) -0.00075(13) 0.00398(14) 0.00019(13)
O1 0.0137(9) 0.0102(8) 0.0205(9) -0.0005(7) 0.0018(7) -0.0013(6)
C1 0.0111(11) 0.0119(11) 0.0151(11) 0.0002(9) -0.0001(9) 0.0005(9)
C2 0.0078(11) 0.0141(11) 0.0146(11) -0.0011(9) 0.0004(9) -0.0002(9)
C3 0.0153(12) 0.0169(11) 0.0127(11) -0.0022(9) -0.0015(9) 0.0012(9)
C4 0.0156(12) 0.0187(12) 0.0187(12) -0.0041(10) -0.0005(10) 0.0018(10)
C5 0.0157(12) 0.0137(11) 0.0213(13) -0.0019(10) -0.0026(10) 0.0021(9)
C6 0.0108(11) 0.0135(11) 0.0187(12) -0.0006(9) -0.0008(9) 0.0001(9)
C7 0.0171(13) 0.0178(12) 0.0244(13) -0.0030(10) -0.0056(10) -0.0028(10)
C8 0.0127(12) 0.0248(13) 0.0179(12) -0.0018(10) -0.0020(10) -0.0021(10)
C9 0.0126(12) 0.0225(13) 0.0220(13) 0.0022(10) -0.0050(10) 0.0008(10)
C10 0.0119(13) 0.0307(14) 0.0226(14) -0.0012(11) 0.0000(10) -0.0013(11)
C11 0.0132(12) 0.0267(14) 0.0226(13) 0.0054(11) -0.0035(10) -0.0064(10)
C12 0.0135(12) 0.0131(11) 0.0150(11) 0.0010(9) 0.0014(9) 0.0010(9)
C13 0.0146(12) 0.0113(10) 0.0196(12) 0.0001(9) 0.0026(10) 0.0002(9)
C14 0.0187(13) 0.0148(11) 0.0199(13) 0.0012(9) 0.0042(10) -0.0002(10)
C15 0.0215(14) 0.0193(12) 0.0154(12) 0.0000(10) 0.0007(10) 0.0034(10)
C16 0.0132(12) 0.0193(12) 0.0162(12) -0.0011(9) 0.0003(10) -0.0003(10)
C17 0.0206(13) 0.0138(11) 0.0225(13) 0.0006(10) 0.0043(11) 0.0032(10)
C18 0.0172(13) 0.0156(12) 0.0381(16) 0.0004(11) 0.0007(12) 0.0041(10)
C19 0.0307(17) 0.0193(13) 0.0447(18) 0.0046(13) 0.0235(15) 0.0076(12)
C20 0.051(2) 0.0180(13) 0.0225(14) -0.0027(11) 0.0154(14) 0.0074(13)
C21 0.0289(15) 0.0151(12) 0.0273(14) -0.0030(11) 0.0016(12) -0.0015(11)
C22 0.0112(11) 0.0151(11) 0.0145(11) 0.0010(9) 0.0018(9) 0.0001(9)
C23 0.0162(12) 0.0151(11) 0.0173(12) 0.0003(9) -0.0012(10) 0.0006(9)
C24 0.0155(12) 0.0168(12) 0.0190(12) 0.0029(10) -0.0001(10) 0.0025(10)
C25 0.0122(12) 0.0236(13) 0.0152(12) 0.0003(10) -0.0019(10) -0.0038(10)
C26 0.0164(13) 0.0162(12) 0.0197(12) -0.0007(10) 0.0004(10) -0.0018(10)
C27 0.0145(12) 0.0164(12) 0.0194(12) -0.0016(10) -0.0018(10) 0.0014(9)

loop_
_atom_type_symbol
_atom_type_description
_atom_type_scat_dispersion_real
_atom_type_scat_dispersion_imag
_atom_type_scat_source
C C 0.0033 0.0016 'International Tables Vol C Tables 4.2.6.8 and 6.1.1.4'
H H 0.0000 0.0000 'International Tables Vol C Tables 4.2.6.8 and 6.1.1.4'
Br Br -0.2901 2.4595 'International Tables Vol C Tables 4.2.6.8 and 6.1.1.4'
Fe Fe 0.3463 0.8444 'International Tables Vol C Tables 4.2.6.8 and 6.1.1.4'
O O 0.0106 0.0060 'International Tables Vol C Tables 4.2.6.8 and 6.1.1.4'

loop_
_geom_angle_atom_site_label_1
_geom_angle_atom_site_label_2
_geom_angle_atom_site_label_3
_geom_angle
_geom_angle_site_symmetry_1
_geom_angle_site_symmetry_3
_geom_angle_publ_flag
C2 Fe1 C5 68.48(10) . . ?
C2 Fe1 C6 40.67(9) . . ?
C2 Fe1 C8 122.50(10) . . ?
C2 Fe1 C9 157.69(10) . . ?
C2 Fe1 C10 160.77(11) . . ?
C3 Fe1 C2 40.92(10) . . ?
C3 Fe1 C5 68.58(10) . . ?
C3 Fe1 C6 68.45(10) . . ?
C3 Fe1 C8 156.08(10) . . ?
C3 Fe1 C9 160.40(11) . . ?
C3 Fe1 C10 122.71(11) . . ?
C4 Fe1 C2 68.76(10) . . ?
C4 Fe1 C3 40.86(10) . . ?
C4 Fe1 C5 40.76(10) . . ?
C4 Fe1 C6 68.33(10) . . ?
C4 Fe1 C7 153.74(11) . . ?
C4 Fe1 C8 162.78(11) . . ?
C4 Fe1 C9 124.23(11) . . ?
C4 Fe1 C10 105.06(11) . . ?
C4 Fe1 C11 117.77(11) . . ?
C5 Fe1 C6 40.39(10) . . ?
C5 Fe1 C9 108.38(11) . . ?
C7 Fe1 C2 108.48(10) . . ?
C7 Fe1 C3 119.76(11) . . ?
C7 Fe1 C5 164.56(11) . . ?
C7 Fe1 C6 127.62(10) . . ?
C7 Fe1 C8 40.50(11) . . ?
C7 Fe1 C9 68.33(11) . . ?
C7 Fe1 C10 68.54(11) . . ?
C8 Fe1 C5 127.31(11) . . ?
C8 Fe1 C6 110.66(10) . . ?
C8 Fe1 C9 40.70(11) . . ?
C9 Fe1 C6 122.63(11) . . ?
C10 Fe1 C5 119.49(11) . . ?
C10 Fe1 C6 155.72(11) . . ?
C10 Fe1 C8 68.43(11) . . ?
C10 Fe1 C9 40.56(11) . . ?
C11 Fe1 C2 124.61(10) . . ?
C11 Fe1 C3 105.25(11) . . ?
C11 Fe1 C5 153.51(11) . . ?
C11 Fe1 C6 163.25(11) . . ?
C11 Fe1 C7 40.82(11) . . ?
C11 Fe1 C8 68.43(11) . . ?
C11 Fe1 C9 68.38(11) . . ?
C11 Fe1 C10 40.76(11) . . ?
C12 Fe2 C15 68.62(10) . . ?
C12 Fe2 C16 40.86(10) . . ?
C12 Fe2 C17 110.84(10) . . ?
C12 Fe2 C21 128.00(11) . . ?
C13 Fe2 C12 40.80(10) . . ?
C13 Fe2 C15 68.55(11) . . ?
C13 Fe2 C16 68.62(10) . . ?
C13 Fe2 C17 127.07(11) . . ?
C13 Fe2 C18 107.61(11) . . ?
C13 Fe2 C21 164.70(11) . . ?
C14 Fe2 C12 68.72(10) . . ?
C14 Fe2 C13 40.84(10) . . ?
C14 Fe2 C15 40.68(11) . . ?
C14 Fe2 C16 68.56(11) . . ?
C14 Fe2 C17 162.09(12) . . ?
C14 Fe2 C18 123.24(11) . . ?
C14 Fe2 C21 153.95(12) . . ?
C15 Fe2 C16 40.67(10) . . ?
C15 Fe2 C17 157.05(11) . . ?
C15 Fe2 C21 120.73(12) . . ?
C16 Fe2 C17 123.65(10) . . ?
C16 Fe2 C21 109.62(11) . . ?
C18 Fe2 C12 122.58(11) . . ?
C18 Fe2 C15 159.39(11) . . ?
C18 Fe2 C16 158.63(11) . . ?
C18 Fe2 C17 40.80(11) . . ?
C18 Fe2 C21 68.16(12) . . ?
C19 Fe2 C12 155.82(13) . . ?
C19 Fe2 C13 119.04(12) . . ?
C19 Fe2 C14 104.45(11) . . ?
C19 Fe2 C15 122.12(12) . . ?
C19 Fe2 C16 160.09(12) . . ?
C19 Fe2 C17 68.27(11) . . ?
C19 Fe2 C18 40.60(13) . . ?
C19 Fe2 C20 40.66(14) . . ?
C19 Fe2 C21 68.04(12) . . ?
C20 Fe2 C12 163.24(13) . . ?
C20 Fe2 C13 153.29(12) . . ?
C20 Fe2 C14 117.65(11) . . ?
C20 Fe2 C15 105.40(12) . . ?
C20 Fe2 C16 124.64(13) . . ?
C20 Fe2 C17 68.21(11) . . ?
C20 Fe2 C18 68.45(13) . . ?
C20 Fe2 C21 40.48(12) . . ?
C21 Fe2 C17 40.27(11) . . ?
C1 O1 H1 109.5 . . ?
O1 C1 C2 107.52(19) . . ?
O1 C1 C12 110.29(19) . . ?
O1 C1 C22 110.07(19) . . ?
C2 C1 C12 109.8(2) . . ?
C2 C1 C22 109.3(2) . . ?
C12 C1 C22 109.8(2) . . ?
C1 C2 Fe1 131.82(17) . . ?
C3 C2 Fe1 69.54(14) . . ?
C3 C2 C1 125.7(2) . . ?
C6 C2 Fe1 70.21(14) . . ?
C6 C2 C1 126.0(2) . . ?
C6 C2 C3 107.9(2) . . ?
Fe1 C3 H3 126.6 . . ?
C2 C3 Fe1 69.54(14) . . ?
C2 C3 H3 126.1 . . ?
C4 C3 Fe1 69.30(15) . . ?
C4 C3 C2 107.7(2) . . ?
C4 C3 H3 126.1 . . ?
Fe1 C4 H4 125.6 . . ?
C3 C4 Fe1 69.84(14) . . ?
C3 C4 H4 125.9 . . ?
C5 C4 Fe1 70.22(15) . . ?
C5 C4 C3 108.2(2) . . ?
C5 C4 H4 125.9 . . ?
Fe1 C5 H5 126.5 . . ?
C4 C5 Fe1 69.02(15) . . ?
C4 C5 H5 126.0 . . ?
C6 C5 Fe1 70.03(14) . . ?
C6 C5 C4 108.0(2) . . ?
C6 C5 H5 126.0 . . ?
Fe1 C6 H6 127.0 . . ?
C2 C6 Fe1 69.12(14) . . ?
C2 C6 H6 125.9 . . ?
C5 C6 Fe1 69.59(14) . . ?
C5 C6 C2 108.2(2) . . ?
C5 C6 H6 125.9 . . ?
Fe1 C7 H7 126.2 . . ?
C8 C7 Fe1 70.02(15) . . ?
C8 C7 H7 126.0 . . ?
C8 C7 C11 108.1(2) . . ?
C11 C7 Fe1 69.38(15) . . ?
C11 C7 H7 126.0 . . ?
Fe1 C8 H8 126.3 . . ?
C7 C8 Fe1 69.48(15) . . ?
C7 C8 H8 126.0 . . ?
C7 C8 C9 108.0(2) . . ?
C9 C8 Fe1 69.80(15) . . ?
C9 C8 H8 126.0 . . ?
Fe1 C9 H9 126.5 . . ?
C8 C9 Fe1 69.50(15) . . ?
C8 C9 H9 126.0 . . ?
C10 C9 Fe1 69.54(16) . . ?
C10 C9 C8 108.0(2) . . ?
C10 C9 H9 126.0 . . ?
Fe1 C10 H10 126.4 . . ?
C9 C10 Fe1 69.90(15) . . ?
C9 C10 H10 126.1 . . ?
C9 C10 C11 107.8(2) . . ?
C11 C10 Fe1 69.17(15) . . ?
C11 C10 H10 126.1 . . ?
Fe1 C11 H11 125.8 . . ?
C7 C11 Fe1 69.80(15) . . ?
C7 C11 C10 108.1(2) . . ?
C7 C11 H11 125.9 . . ?
C10 C11 Fe1 70.07(16) . . ?
C10 C11 H11 125.9 . . ?
C1 C12 Fe2 130.47(17) . . ?
C13 C12 Fe2 69.52(14) . . ?
C13 C12 C1 126.3(2) . . ?
C13 C12 C16 107.8(2) . . ?
C16 C12 Fe2 69.64(14) . . ?
C16 C12 C1 125.7(2) . . ?
Fe2 C13 H13 126.4 . . ?
C12 C13 Fe2 69.68(14) . . ?
C12 C13 H13 126.0 . . ?
C14 C13 Fe2 69.49(14) . . ?
C14 C13 C12 108.0(2) . . ?
C14 C13 H13 126.0 . . ?
Fe2 C14 H14 126.1 . . ?
C13 C14 Fe2 69.67(14) . . ?
C13 C14 H14 126.0 . . ?
C15 C14 Fe2 69.87(15) . . ?
C15 C14 C13 108.1(2) . . ?
C15 C14 H14 126.0 . . ?
Fe2 C15 H15 126.5 . . ?
C14 C15 Fe2 69.45(15) . . ?
C14 C15 H15 125.9 . . ?
C14 C15 C16 108.1(2) . . ?
C16 C15 Fe2 69.69(15) . . ?
C16 C15 H15 125.9 . . ?
Fe2 C16 H16 126.4 . . ?
C12 C16 Fe2 69.51(14) . . ?
C12 C16 H16 126.0 . . ?
C15 C16 Fe2 69.64(15) . . ?
C15 C16 C12 108.0(2) . . ?
C15 C16 H16 126.0 . . ?
Fe2 C17 H17 126.4 . . ?
C18 C17 Fe2 69.16(15) . . ?
C18 C17 H17 126.1 . . ?
C21 C17 Fe2 69.85(15) . . ?
C21 C17 H17 126.1 . . ?
C21 C17 C18 107.7(2) . . ?
Fe2 C18 H18 125.9 . . ?
C17 C18 Fe2 70.05(15) . . ?
C17 C18 H18 126.2 . . ?
C19 C18 Fe2 69.47(17) . . ?
C19 C18 C17 107.7(3) . . ?
C19 C18 H18 126.2 . . ?
Fe2 C19 H19 126.1 . . ?
C18 C19 Fe2 69.94(16) . . ?
C18 C19 H19 125.8 . . ?
C18 C19 C20 108.3(3) . . ?
C20 C19 Fe2 69.68(17) . . ?
C20 C19 H19 125.8 . . ?
Fe2 C20 H20 125.5 . . ?
C19 C20 Fe2 69.66(17) . . ?
C19 C20 H20 126.0 . . ?
C19 C20 C21 107.9(3) . . ?
C21 C20 Fe2 70.43(16) . . ?
C21 C20 H20 126.0 . . ?
Fe2 C21 H21 126.8 . . ?
C17 C21 Fe2 69.87(15) . . ?
C17 C21 C20 108.3(3) . . ?
C17 C21 H21 125.8 . . ?
C20 C21 Fe2 69.09(16) . . ?
C20 C21 H21 125.8 . . ?
C23 C22 C1 120.8(2) . . ?
C23 C22 C27 118.3(2) . . ?
C27 C22 C1 120.8(2) . . ?
C22 C23 H23 119.3 . . ?
C24 C23 C22 121.4(2) . . ?
C24 C23 H23 119.3 . . ?
C23 C24 H24 120.7 . . ?
C25 C24 C23 118.7(2) . . ?
C25 C24 H24 120.7 . . ?
C24 C25 Br1 119.1(2) . . ?
C24 C25 C26 121.8(2) . . ?
C26 C25 Br1 119.1(2) . . ?
C25 C26 H26 120.6 . . ?
C25 C26 C27 118.8(2) . . ?
C27 C26 H26 120.6 . . ?
C22 C27 H27 119.5 . . ?
C26 C27 C22 121.1(2) . . ?
C26 C27 H27 119.5 . . ?

loop_
_geom_bond_atom_site_label_1
_geom_bond_atom_site_label_2
_geom_bond_distance
_geom_bond_site_symmetry_2
_geom_bond_publ_flag
Br1 C25 1.899(3) . ?
Fe1 C2 2.044(2) . ?
Fe1 C3 2.044(3) . ?
Fe1 C4 2.037(3) . ?
Fe1 C5 2.053(3) . ?
Fe1 C6 2.058(2) . ?
Fe1 C7 2.044(3) . ?
Fe1 C8 2.051(3) . ?
Fe1 C9 2.055(3) . ?
Fe1 C10 2.050(3) . ?
Fe1 C11 2.038(3) . ?
Fe2 C12 2.049(2) . ?
Fe2 C13 2.047(2) . ?
Fe2 C14 2.044(3) . ?
Fe2 C15 2.050(3) . ?
Fe2 C16 2.051(3) . ?
Fe2 C17 2.059(3) . ?
Fe2 C18 2.047(3) . ?
Fe2 C19 2.041(3) . ?
Fe2 C20 2.041(3) . ?
Fe2 C21 2.059(3) . ?
O1 H1 0.8400 . ?
O1 C1 1.436(3) . ?
C1 C2 1.512(3) . ?
C1 C12 1.519(3) . ?
C1 C22 1.532(3) . ?
C2 C3 1.429(3) . ?
C2 C6 1.426(3) . ?
C3 H3 0.9500 . ?
C3 C4 1.424(4) . ?
C4 H4 0.9500 . ?
C4 C5 1.424(4) . ?
C5 H5 0.9500 . ?
C5 C6 1.419(3) . ?
C6 H6 0.9500 . ?
C7 H7 0.9500 . ?
C7 C8 1.417(4) . ?
C7 C11 1.423(4) . ?
C8 H8 0.9500 . ?
C8 C9 1.428(4) . ?
C9 H9 0.9500 . ?
C9 C10 1.423(4) . ?
C10 H10 0.9500 . ?
C10 C11 1.424(4) . ?
C11 H11 0.9500 . ?
C12 C13 1.428(3) . ?
C12 C16 1.431(4) . ?
C13 H13 0.9500 . ?
C13 C14 1.427(4) . ?
C14 H14 0.9500 . ?
C14 C15 1.423(4) . ?
C15 H15 0.9500 . ?
C15 C16 1.425(4) . ?
C16 H16 0.9500 . ?
C17 H17 0.9500 . ?
C17 C18 1.431(4) . ?
C17 C21 1.417(4) . ?
C18 H18 0.9500 . ?
C18 C19 1.418(4) . ?
C19 H19 0.9500 . ?
C19 C20 1.418(5) . ?
C20 H20 0.9500 . ?
C20 C21 1.418(4) . ?
C21 H21 0.9500 . ?
C22 C23 1.393(3) . ?
C22 C27 1.396(4) . ?
C23 H23 0.9500 . ?
C23 C24 1.390(4) . ?
C24 H24 0.9500 . ?
C24 C25 1.378(4) . ?
C25 C26 1.384(4) . ?
C26 H26 0.9500 . ?
C26 C27 1.389(4) . ?
C27 H27 0.9500 . ?

loop_
_geom_torsion_atom_site_label_1
_geom_torsion_atom_site_label_2
_geom_torsion_atom_site_label_3
_geom_torsion_atom_site_label_4
_geom_torsion
_geom_torsion_site_symmetry_1
_geom_torsion_site_symmetry_2
_geom_torsion_site_symmetry_3
_geom_torsion_site_symmetry_4
_geom_torsion_publ_flag
Br1 C25 C26 C27 -176.90(19) . . . . ?
Fe1 C2 C3 C4 58.98(18) . . . . ?
Fe1 C2 C6 C5 -58.76(18) . . . . ?
Fe1 C3 C4 C5 59.97(19) . . . . ?
Fe1 C4 C5 C6 59.41(18) . . . . ?
Fe1 C5 C6 C2 58.47(17) . . . . ?
Fe1 C7 C8 C9 59.38(19) . . . . ?
Fe1 C7 C11 C10 -59.83(19) . . . . ?
Fe1 C8 C9 C10 59.08(19) . . . . ?
Fe1 C9 C10 C11 58.99(19) . . . . ?
Fe1 C10 C11 C7 59.66(19) . . . . ?
Fe2 C12 C13 C14 -59.11(17) . . . . ?
Fe2 C12 C16 C15 59.20(18) . . . . ?
Fe2 C13 C14 C15 -59.54(18) . . . . ?
Fe2 C14 C15 C16 -59.14(18) . . . . ?
Fe2 C15 C16 C12 -59.12(18) . . . . ?
Fe2 C17 C18 C19 59.50(18) . . . . ?
Fe2 C17 C21 C20 -58.55(19) . . . . ?
Fe2 C18 C19 C20 59.3(2) . . . . ?
Fe2 C19 C20 C21 60.3(2) . . . . ?
Fe2 C20 C21 C17 59.03(19) . . . . ?
O1 C1 C2 Fe1 38.8(3) . . . . ?
O1 C1 C2 C3 -54.9(3) . . . . ?
O1 C1 C2 C6 133.9(2) . . . . ?
O1 C1 C12 Fe2 43.5(3) . . . . ?
O1 C1 C12 C13 136.7(2) . . . . ?
O1 C1 C12 C16 -49.4(3) . . . . ?
O1 C1 C22 C23 -33.0(3) . . . . ?
O1 C1 C22 C27 150.6(2) . . . . ?
C1 C2 C3 Fe1 127.5(2) . . . . ?
C1 C2 C3 C4 -173.6(2) . . . . ?
C1 C2 C6 Fe1 -127.9(2) . . . . ?
C1 C2 C6 C5 173.3(2) . . . . ?
C1 C12 C13 Fe2 -125.8(2) . . . . ?
C1 C12 C13 C14 175.1(2) . . . . ?
C1 C12 C16 Fe2 125.9(2) . . . . ?
C1 C12 C16 C15 -174.9(2) . . . . ?
C1 C22 C23 C24 -175.2(2) . . . . ?
C1 C22 C27 C26 175.6(2) . . . . ?
C2 C1 C12 Fe2 161.76(19) . . . . ?
C2 C1 C12 C13 -105.0(3) . . . . ?
C2 C1 C12 C16 68.9(3) . . . . ?
C2 C1 C22 C23 -150.9(2) . . . . ?
C2 C1 C22 C27 32.7(3) . . . . ?
C2 C3 C4 Fe1 -59.14(17) . . . . ?
C2 C3 C4 C5 0.8(3) . . . . ?
C3 C2 C6 Fe1 59.59(17) . . . . ?
C3 C2 C6 C5 0.8(3) . . . . ?
C3 C4 C5 Fe1 -59.73(18) . . . . ?
C3 C4 C5 C6 -0.3(3) . . . . ?
C4 C5 C6 Fe1 -58.78(18) . . . . ?
C4 C5 C6 C2 -0.3(3) . . . . ?
C6 C2 C3 Fe1 -60.01(17) . . . . ?
C6 C2 C3 C4 -1.0(3) . . . . ?
C7 C8 C9 Fe1 -59.18(18) . . . . ?
C7 C8 C9 C10 -0.1(3) . . . . ?
C8 C7 C11 Fe1 59.56(18) . . . . ?
C8 C7 C11 C10 -0.3(3) . . . . ?
C8 C9 C10 Fe1 -59.06(19) . . . . ?
C8 C9 C10 C11 -0.1(3) . . . . ?
C9 C10 C11 Fe1 -59.45(19) . . . . ?
C9 C10 C11 C7 0.2(3) . . . . ?
C11 C7 C8 Fe1 -59.16(18) . . . . ?
C11 C7 C8 C9 0.2(3) . . . . ?
C12 C1 C2 Fe1 -81.2(3) . . . . ?
C12 C1 C2 C3 -174.9(2) . . . . ?
C12 C1 C2 C6 13.9(3) . . . . ?
C12 C1 C22 C23 88.6(3) . . . . ?
C12 C1 C22 C27 -87.8(3) . . . . ?
C12 C13 C14 Fe2 59.22(17) . . . . ?
C12 C13 C14 C15 -0.3(3) . . . . ?
C13 C12 C16 Fe2 -59.27(17) . . . . ?
C13 C12 C16 C15 -0.1(3) . . . . ?
C13 C14 C15 Fe2 59.42(17) . . . . ?
C13 C14 C15 C16 0.3(3) . . . . ?
C14 C15 C16 Fe2 58.99(18) . . . . ?
C14 C15 C16 C12 -0.1(3) . . . . ?
C16 C12 C13 Fe2 59.35(17) . . . . ?
C16 C12 C13 C14 0.2(3) . . . . ?
C17 C18 C19 Fe2 -59.87(18) . . . . ?
C17 C18 C19 C20 -0.6(3) . . . . ?
C18 C17 C21 Fe2 58.99(18) . . . . ?
C18 C17 C21 C20 0.4(3) . . . . ?
C18 C19 C20 Fe2 -59.47(19) . . . . ?
C18 C19 C20 C21 0.8(3) . . . . ?
C19 C20 C21 Fe2 -59.8(2) . . . . ?
C19 C20 C21 C17 -0.8(3) . . . . ?
C21 C17 C18 Fe2 -59.43(18) . . . . ?
C21 C17 C18 C19 0.1(3) . . . . ?
C22 C1 C2 Fe1 158.24(18) . . . . ?
C22 C1 C2 C3 64.5(3) . . . . ?
C22 C1 C2 C6 -106.7(3) . . . . ?
C22 C1 C12 Fe2 -78.0(3) . . . . ?
C22 C1 C12 C13 15.2(3) . . . . ?
C22 C1 C12 C16 -170.9(2) . . . . ?
C22 C23 C24 C25 -0.4(4) . . . . ?
C23 C22 C27 C26 -0.9(4) . . . . ?
C23 C24 C25 Br1 177.32(19) . . . . ?
C23 C24 C25 C26 -0.9(4) . . . . ?
C24 C25 C26 C27 1.3(4) . . . . ?
C25 C26 C27 C22 -0.4(4) . . . . ?
C27 C22 C23 C24 1.3(4) . . . . ?
